data_7031113
loop_
_publ_author_name
'Zhang, Kou-Lin'
'Zhong, Zhao-Yin'
'Zhang, Lei'
'Jing, Chu-Yue'
'Daniels, Luke M.'
'Walton, Richard I.'

_publ_section_title
;
 Synthesis, characterization and properties of a family of
 lead(ii)-organic frameworks based on a multi-functional ligand
 2-amino-4-sulfobenzoic acid exhibiting auxiliary ligand-dependent
 dehydration-rehydration behaviours.
;
_journal_issue 30
_journal_name_full 'Dalton transactions (Cambridge, England : 2003)'
_journal_page_first 11597
_journal_page_last 11610
_journal_paper_doi 10.1039/c4dt00659c
_journal_volume 43
_journal_year 2014
_chemical_formula_sum 'C7 H7 N O6 Pb S'
_chemical_formula_weight 440.39
_chemical_name_systematic
; 
 ? 
;
_space_group_IT_number 14
_symmetry_cell_setting monoclinic
_symmetry_space_group_name_Hall '-P 2ybc'
_symmetry_space_group_name_H-M 'P 1 21/c 1'
_atom_sites_solution_hydrogens geom
_atom_sites_solution_primary direct
_atom_sites_solution_secondary difmap
_audit_creation_method SHELXL-97
_cell_angle_alpha 90.00
_cell_angle_beta 95.169(2)
_cell_angle_gamma 90.00
_cell_formula_units_Z 4
_cell_length_a 6.6780(11)
_cell_length_b 14.672(3)
_cell_length_c 9.7183(17)
_cell_measurement_reflns_used 4645
_cell_measurement_temperature 296(2)
_cell_measurement_theta_max 27.4940
_cell_measurement_theta_min 2.5210
_cell_volume 948.3(3)
_computing_cell_refinement 'SAINT (Bruker, 2005)'
_computing_data_collection 'APEX2 (Bruker, 2005)'
_computing_data_reduction 'SAINT (Bruker, 2005)'
_computing_molecular_graphics 'Diamond (CRYSTAL IMPACT, 2001)'
_computing_publication_material 'publCIF (Westrip, 2010)'
_computing_structure_refinement 'SHELXL-97 (Sheldrick, 2008)'
_computing_structure_solution 'SHELXS-97 (Sheldrick, 2008)'
_diffrn_ambient_temperature 296(2)
_diffrn_detector_area_resol_mean 8.3
_diffrn_measured_fraction_theta_full 0.998
_diffrn_measured_fraction_theta_max 0.998
_diffrn_measurement_device_type 'Bruker APEXII area-detector'
_diffrn_measurement_method '\f and \w'
_diffrn_radiation_monochromator graphite
_diffrn_radiation_source 'fine-focus sealed tube'
_diffrn_radiation_type MoK\a
_diffrn_radiation_wavelength 0.71073
_diffrn_reflns_av_R_equivalents 0.0450
_diffrn_reflns_av_unetI/netI 0.0383
_diffrn_reflns_limit_h_max 8
_diffrn_reflns_limit_h_min -8
_diffrn_reflns_limit_k_max 19
_diffrn_reflns_limit_k_min -18
_diffrn_reflns_limit_l_max 11
_diffrn_reflns_limit_l_min -12
_diffrn_reflns_number 8085
_diffrn_reflns_theta_full 27.55
_diffrn_reflns_theta_max 27.55
_diffrn_reflns_theta_min 2.52
_exptl_absorpt_coefficient_mu 18.024
_exptl_absorpt_correction_T_max 0.067
_exptl_absorpt_correction_T_min 0.019
_exptl_absorpt_correction_type multi-scan
_exptl_absorpt_process_details '(SADABS; Sheldrick, 1996)'
_exptl_crystal_colour 'light yellow'
_exptl_crystal_density_diffrn 3.084
_exptl_crystal_density_method 'not measured'
_exptl_crystal_description prism
_exptl_crystal_F_000 808
_exptl_crystal_size_max 0.25
_exptl_crystal_size_mid 0.20
_exptl_crystal_size_min 0.15
_refine_diff_density_max 2.252
_refine_diff_density_min -1.446
_refine_diff_density_rms 0.219
_refine_ls_extinction_coef 0.0061(4)
_refine_ls_extinction_expression Fc^*^=kFc[1+0.001xFc^2^\l^3^/sin(2\q)]^-1/4^
_refine_ls_extinction_method SHELXL
_refine_ls_goodness_of_fit_ref 1.091
_refine_ls_hydrogen_treatment constr
_refine_ls_matrix_type full
_refine_ls_number_parameters 148
_refine_ls_number_reflns 2177
_refine_ls_number_restraints 3
_refine_ls_restrained_S_all 1.090
_refine_ls_R_factor_all 0.0292
_refine_ls_R_factor_gt 0.0263
_refine_ls_shift/su_max 0.003
_refine_ls_shift/su_mean 0.000
_refine_ls_structure_factor_coef Fsqd
_refine_ls_weighting_details 'calc w=1/[\s^2^(Fo^2^)+(0.0384P)^2^+0.3359P] where P=(Fo^2^+2Fc^2^)/3'
_refine_ls_weighting_scheme calc
_refine_ls_wR_factor_gt 0.0688
_refine_ls_wR_factor_ref 0.0705
_reflns_number_gt 1983
_reflns_number_total 2177
_reflns_threshold_expression >2sigma(I)
_cod_data_source_file c4dt00659c2.cif
_cod_data_source_block 7
_cod_depositor_comments 'Adding full bibliography for 7031110--7031114.cif.'
_cod_original_sg_symbol_H-M 'P 21/c'
_cod_database_code 7031113

loop_
_symmetry_equiv_pos_as_xyz
'x, y, z'
'-x, y+1/2, -z+1/2'
'-x, -y, -z'
'x, -y-1/2, z-1/2'

loop_
_atom_site_label
_atom_site_type_symbol
_atom_site_fract_x
_atom_site_fract_y
_atom_site_fract_z
_atom_site_U_iso_or_equiv
_atom_site_adp_type
_atom_site_occupancy
_atom_site_symmetry_multiplicity
_atom_site_calc_flag
_atom_site_refinement_flags
C1 C -0.1954(7) 0.3801(3) 0.6591(5) 0.0168(9) Uani 1 1 d .
C2 C -0.0139(6) 0.3383(3) 0.6414(5) 0.0175(9) Uani 1 1 d .
H2 H 0.0557 0.3085 0.7155 0.021 Uiso 1 1 calc R
C3 C 0.0666(6) 0.3405(3) 0.5125(5) 0.0176(9) Uani 1 1 d .
C4 C -0.0384(7) 0.3887(3) 0.4027(5) 0.0168(9) Uani 1 1 d .
C5 C -0.2217(8) 0.4303(4) 0.4240(5) 0.0250(10) Uani 1 1 d .
H5 H -0.2914 0.4618 0.3516 0.030 Uiso 1 1 calc R
C6 C -0.3016(8) 0.4257(4) 0.5507(5) 0.0263(11) Uani 1 1 d .
H6 H -0.4246 0.4529 0.5629 0.032 Uiso 1 1 calc R
C7 C 0.0394(7) 0.3986(3) 0.2635(5) 0.0200(10) Uani 1 1 d .
N1 N 0.2458(5) 0.2902(3) 0.5011(4) 0.0224(10) Uani 1 1 d .
H1A H 0.3363 0.3089 0.5694 0.027 Uiso 1 1 calc R
H1B H 0.2936 0.3064 0.4209 0.027 Uiso 1 1 calc R
O1 O -0.4672(5) 0.3036(2) 0.7950(4) 0.0282(8) Uani 1 1 d .
O2 O -0.3819(5) 0.4581(2) 0.8537(4) 0.0266(8) Uani 1 1 d .
O3 O -0.1416(5) 0.3378(2) 0.9178(4) 0.0279(8) Uani 1 1 d .
O4 O -0.0484(6) 0.4503(3) 0.1742(4) 0.0328(9) Uani 1 1 d .
O5 O 0.1933(5) 0.3527(2) 0.2370(3) 0.0273(8) Uani 1 1 d .
O1W O 0.5642(5) 0.3470(2) 1.1262(4) 0.0289(8) Uani 1 1 d D
H1WB H 0.6802 0.3681 1.1150 0.12(4) Uiso 1 1 d RD
H1WA H 0.5702 0.3143 1.1985 0.10(3) Uiso 1 1 d RD
Pb1 Pb 0.23764(2) 0.398301(12) 1.009022(18) 0.02030(11) Uani 1 1 d .
S1 S -0.30230(16) 0.36930(7) 0.81860(11) 0.0166(2) Uani 1 1 d .

loop_
_atom_site_aniso_label
_atom_site_aniso_U_11
_atom_site_aniso_U_22
_atom_site_aniso_U_33
_atom_site_aniso_U_23
_atom_site_aniso_U_13
_atom_site_aniso_U_12
C1 0.016(2) 0.018(2) 0.017(2) -0.0018(16) 0.0059(18) -0.0005(16)
C2 0.011(2) 0.023(2) 0.019(2) 0.0019(17) 0.0048(17) 0.0031(16)
C3 0.015(2) 0.020(2) 0.019(2) -0.0019(16) 0.0054(18) -0.0012(16)
C4 0.014(2) 0.020(2) 0.017(2) -0.0040(16) 0.0055(18) -0.0034(15)
C5 0.025(3) 0.031(3) 0.020(3) 0.000(2) 0.010(2) 0.004(2)
C6 0.021(3) 0.036(3) 0.023(3) 0.006(2) 0.011(2) 0.012(2)
C7 0.020(2) 0.019(2) 0.023(3) -0.0012(16) 0.006(2) -0.0059(16)
N1 0.013(2) 0.027(3) 0.028(3) -0.0013(14) 0.0089(18) 0.0021(13)
O1 0.0256(19) 0.0310(17) 0.0295(19) -0.0081(14) 0.0099(15) -0.0153(14)
O2 0.0275(19) 0.0203(16) 0.034(2) -0.0075(14) 0.0128(16) 0.0024(13)
O3 0.0186(17) 0.042(2) 0.0233(19) 0.0035(15) 0.0038(14) 0.0017(15)
O4 0.030(2) 0.049(2) 0.0196(19) 0.0081(16) 0.0032(16) 0.0084(16)
O5 0.0260(19) 0.0335(18) 0.0248(19) 0.0015(14) 0.0158(15) 0.0043(14)
O1W 0.0182(18) 0.041(2) 0.027(2) 0.0100(16) 0.0036(15) 0.0014(14)
Pb1 0.01534(14) 0.02839(16) 0.01797(15) 0.00184(6) 0.00591(8) -0.00073(6)
S1 0.0137(5) 0.0210(5) 0.0162(6) -0.0024(4) 0.0071(4) -0.0015(4)

loop_
_atom_type_symbol
_atom_type_description
_atom_type_scat_dispersion_real
_atom_type_scat_dispersion_imag
_atom_type_scat_source
C C 0.0033 0.0016 'International Tables Vol C Tables 4.2.6.8 and 6.1.1.4'
H H 0.0000 0.0000 'International Tables Vol C Tables 4.2.6.8 and 6.1.1.4'
N N 0.0061 0.0033 'International Tables Vol C Tables 4.2.6.8 and 6.1.1.4'
O O 0.0106 0.0060 'International Tables Vol C Tables 4.2.6.8 and 6.1.1.4'
S S 0.1246 0.1234 'International Tables Vol C Tables 4.2.6.8 and 6.1.1.4'
Pb Pb -3.3944 10.1111 'International Tables Vol C Tables 4.2.6.8 and 6.1.1.4'

loop_
_geom_angle_atom_site_label_1
_geom_angle_atom_site_label_2
_geom_angle_atom_site_label_3
_geom_angle
_geom_angle_site_symmetry_1
_geom_angle_site_symmetry_3
C2 C1 C6 120.9(4) . .
C2 C1 S1 119.7(3) . .
C6 C1 S1 119.3(4) . .
C1 C2 C3 120.7(4) . .
C1 C2 H2 119.7 . .
C3 C2 H2 119.7 . .
C2 C3 C4 118.7(4) . .
C2 C3 N1 116.8(4) . .
C4 C3 N1 124.4(4) . .
C5 C4 C3 119.2(4) . .
C5 C4 C7 118.0(4) . .
C3 C4 C7 122.8(4) . .
C6 C5 C4 121.4(5) . .
C6 C5 H5 119.3 . .
C4 C5 H5 119.3 . .
C5 C6 C1 119.1(5) . .
C5 C6 H6 120.4 . .
C1 C6 H6 120.4 . .
O4 C7 O5 120.9(5) . .
O4 C7 C4 120.3(4) . .
O5 C7 C4 118.9(4) . .
C3 N1 Pb1 119.9(3) . 4_565
C3 N1 H1A 107.3 . .
Pb1 N1 H1A 107.3 4_565 .
C3 N1 H1B 107.3 . .
Pb1 N1 H1B 107.3 4_565 .
H1A N1 H1B 106.9 . .
S1 O2 Pb1 135.2(2) . 3_567
S1 O3 Pb1 135.6(2) . .
C7 O4 Pb1 86.0(3) . 1_554
C7 O5 Pb1 102.2(3) . 1_554
Pb1 O1W H1WB 127.0 . .
Pb1 O1W H1WA 121.7 . .
H1WB O1W H1WA 109.7 . .
O5 Pb1 O1W 70.28(12) 1_556 .
O5 Pb1 O2 79.73(11) 1_556 3_567
O1W Pb1 O2 75.16(11) . 3_567
O5 Pb1 O4 50.90(11) 1_556 1_556
O1W Pb1 O4 116.73(11) . 1_556
O2 Pb1 O4 73.72(11) 3_567 1_556
O5 Pb1 O3 91.23(11) 1_556 .
O1W Pb1 O3 142.52(12) . .
O2 Pb1 O3 134.91(10) 3_567 .
O4 Pb1 O3 66.74(11) 1_556 .
O5 Pb1 N1 75.37(11) 1_556 4_566
O1W Pb1 N1 72.02(11) . 4_566
O2 Pb1 N1 143.86(10) 3_567 4_566
O4 Pb1 N1 108.33(11) 1_556 4_566
O3 Pb1 N1 71.85(10) . 4_566
O3 S1 O2 113.1(2) . .
O3 S1 O1 113.2(2) . .
O2 S1 O1 109.8(2) . .
O3 S1 C1 106.1(2) . .
O2 S1 C1 108.0(2) . .
O1 S1 C1 106.1(2) . .

loop_
_geom_bond_atom_site_label_1
_geom_bond_atom_site_label_2
_geom_bond_distance
_geom_bond_site_symmetry_2
C1 C2 1.383(6) .
C1 C6 1.388(7) .
C1 S1 1.771(5) .
C2 C3 1.407(6) .
C2 H2 0.9300 .
C3 C4 1.413(6) .
C3 N1 1.419(5) .
C4 C5 1.400(6) .
C4 C7 1.499(7) .
C5 C6 1.387(7) .
C5 H5 0.9300 .
C6 H6 0.9300 .
C7 O4 1.258(5) .
C7 O5 1.275(6) .
N1 Pb1 2.767(5) 4_565
N1 H1A 0.9000 .
N1 H1B 0.9000 .
O1 S1 1.466(3) .
O2 S1 1.460(3) .
O2 Pb1 2.629(3) 3_567
O3 S1 1.452(4) .
O3 Pb1 2.754(3) .
O4 Pb1 2.713(4) 1_554
O5 Pb1 2.358(3) 1_554
O1W Pb1 2.485(3) .
O1W H1WB 0.8510 .
O1W H1WA 0.8490 .
Pb1 O5 2.358(3) 1_556
Pb1 O2 2.629(3) 3_567
Pb1 O4 2.713(4) 1_556
Pb1 N1 2.767(5) 4_566

loop_
_geom_torsion_atom_site_label_1
_geom_torsion_atom_site_label_2
_geom_torsion_atom_site_label_3
_geom_torsion_atom_site_label_4
_geom_torsion
_geom_torsion_site_symmetry_1
_geom_torsion_site_symmetry_4
C6 C1 C2 C3 -0.6(7) . .
S1 C1 C2 C3 175.4(3) . .
C1 C2 C3 C4 2.0(6) . .
C1 C2 C3 N1 -175.4(4) . .
C2 C3 C4 C5 -1.9(6) . .
N1 C3 C4 C5 175.3(4) . .
C2 C3 C4 C7 177.2(4) . .
N1 C3 C4 C7 -5.6(6) . .
C3 C4 C5 C6 0.4(7) . .
C7 C4 C5 C6 -178.7(4) . .
C4 C5 C6 C1 1.1(7) . .
C2 C1 C6 C5 -1.0(7) . .
S1 C1 C6 C5 -177.0(4) . .
C5 C4 C7 O4 6.9(6) . .
C3 C4 C7 O4 -172.2(4) . .
C5 C4 C7 O5 -172.0(4) . .
C3 C4 C7 O5 8.9(6) . .
C2 C3 N1 Pb1 68.6(4) . 4_565
C4 C3 N1 Pb1 -108.7(4) . 4_565
O5 C7 O4 Pb1 -1.1(4) . 1_554
C4 C7 O4 Pb1 180.0(4) . 1_554
O4 C7 O5 Pb1 1.3(5) . 1_554
C4 C7 O5 Pb1 -179.8(3) . 1_554
S1 O3 Pb1 O5 141.9(3) . 1_556
S1 O3 Pb1 O1W -159.8(2) . .
S1 O3 Pb1 O2 65.3(3) . 3_567
S1 O3 Pb1 O4 96.0(3) . 1_556
S1 O3 Pb1 N1 -143.9(3) . 4_566
Pb1 O3 S1 O2 -62.3(3) . .
Pb1 O3 S1 O1 172.0(2) . .
Pb1 O3 S1 C1 55.9(3) . .
Pb1 O2 S1 O3 27.5(4) 3_567 .
Pb1 O2 S1 O1 155.1(2) 3_567 .
Pb1 O2 S1 C1 -89.6(3) 3_567 .
C2 C1 S1 O3 16.4(4) . .
C6 C1 S1 O3 -167.5(4) . .
C2 C1 S1 O2 138.0(3) . .
C6 C1 S1 O2 -46.0(4) . .
C2 C1 S1 O1 -104.3(4) . .
C6 C1 S1 O1 71.8(4) . .
